data_1568851
loop_
_publ_author_name
'Mikherdov, Alexander S.'
'Jin, Mingoo'
'Ito, Hajime'

_publ_section_title
;
 Exploring Au(i) involving halogen bonding with N-heterocyclic carbene
 Au(i) aryl complexes in crystalline media
;
_journal_issue 17
_journal_name_full 'Chemical Science'
_journal_page_first 4485
_journal_page_last 4494
_journal_paper_doi 10.1039/D3SC00373F
_journal_volume 14
_journal_year 2023
_chemical_formula_moiety 'C33 H43 Au N2, C6 F4 I2'
_chemical_formula_sum 'C39 H43 Au F4 I2 N2'
_chemical_formula_weight 1066.559
_space_group_crystal_system monoclinic
_space_group_IT_number 14
_space_group_name_Hall '-P 2yn'
_space_group_name_H-M_alt 'P 1 21/n 1'
_symmetry_Int_Tables_number 14
_atom_sites_solution_primary dual
_audit_creation_date 2022-03-24
_audit_creation_method
;
Olex2 1.5-alpha
(compiled 2022.03.08 svn.r54f81f84 for OlexSys, GUI svn.r6487)
;
_audit_update_record
;
2022-11-11 deposited with the CCDC.	2023-04-10 downloaded from the CCDC.
;
_cell_angle_alpha 90
_cell_angle_beta 104.695(2)
_cell_angle_gamma 90
_cell_formula_units_Z 4
_cell_length_a 13.0387(3)
_cell_length_b 14.9567(2)
_cell_length_c 20.4774(4)
_cell_measurement_reflns_used 12954
_cell_measurement_temperature 123
_cell_measurement_theta_max 75.1280
_cell_measurement_theta_min 3.6400
_cell_volume 3862.79(13)
_computing_cell_refinement 'CrysAlisPro 1.171.40.69a (Rigaku OD, 2020)'
_computing_data_collection 'CrysAlisPro 1.171.40.69a (Rigaku OD, 2020)'
_computing_data_reduction 'CrysAlisPro 1.171.40.69a (Rigaku OD, 2020)'
_computing_molecular_graphics 'Olex2 1.5-alpha (Dolomanov et al., 2009)'
_computing_publication_material 'Olex2 1.5-alpha (Dolomanov et al., 2009)'
_computing_structure_refinement 'olex2.refine 1.5-alpha (Bourhis et al., 2015)'
_computing_structure_solution 'SHELXT 2018/2 (Sheldrick, 2018)'
_diffrn_ambient_temperature 123
_diffrn_detector 'Hybrid Pixel Array Detector'
_diffrn_detector_area_resol_mean 10.0000
_diffrn_detector_type HyPix
_diffrn_measured_fraction_theta_full 0.9971
_diffrn_measured_fraction_theta_max 0.9653
_diffrn_measurement_details
;
List of Runs (angles in degrees, time in seconds):

  # Type    Start    End  Width  t~exp~   \w     \q     \k     \f   Frames
#--------------------------------------------------------------------------
  1  \w    -18.00   8.00   0.50    0.19    --   49.03 -13.00  -0.00   52
  2  \w    -21.00  17.00   0.50    0.19    --   49.03 -19.00-150.00   76
  3  \w     14.00  41.00   0.50    0.19    --   49.03 -37.00-150.00   54
  4  \w     95.00 174.00   0.50    0.78    --  102.75  13.00 170.00  158
  5  \w     42.00 112.00   0.50    0.19    --   49.03  13.00 170.00  140
  6  \w     32.00  80.00   0.50    0.78    --  102.75 -99.00 120.00   96
  7  \w     75.00 105.00   0.50    0.78    --  102.75 -99.00 -30.00   60
  8  \w     44.00  84.00   0.50    0.19    --   49.03-125.00-180.00   80
  9  \w     32.00 101.00   0.50    0.78    --  102.75 -99.00-180.00  138
 10  \w     32.00 103.00   0.50    0.78    --  102.75 -99.00-120.00  142
 11  \w     31.00  69.00   0.50    0.78    --  102.75 -57.00   0.00   76
 12  \w     32.00  68.00   0.50    0.78    --  102.75 -57.00  30.00   72
 13  \w     32.00  69.00   0.50    0.78    --  102.75 -57.00 150.00   74
 14  \w    -62.00 -35.00   0.50    0.78    -- -102.00  57.00 -90.00   54
 15  \w    -62.00 -37.00   0.50    0.78    -- -102.00  57.00-120.00   50
 16  \w    -55.00 -30.00   0.50    0.78    -- -102.00  57.00 -60.00   50
 17  \w     -6.00  19.00   0.50    0.19    --  -49.03  13.00 170.00   50
 18  \w    -13.00  14.00   0.50    0.19    --  -49.03  19.00 -60.00   54
 19  \w   -117.00 -48.00   0.50    0.19    --  -49.03 -13.00  -0.00  138
 20  \w   -174.00-118.00   0.50    0.78    -- -102.00 -19.00  90.00  112
 21  \w   -146.00-104.00   0.50    0.78    -- -102.00 -13.00  -0.00   84
 22  \w   -172.00-147.00   0.50    0.78    -- -102.00 -57.00 -90.00   50
 23  \w   -123.00 -90.00   0.50    0.78    -- -102.00 -57.00 -90.00   66
 24  \w   -171.00-115.00   0.50    0.78    -- -102.00-125.00-180.00  112
 25  \w   -108.00 -81.00   0.50    0.78    -- -102.00-125.00-180.00   54
;
_diffrn_measurement_device 'four-circle diffractometer'
_diffrn_measurement_device_type 'XtaLAB Synergy R, DW system, HyPix'
_diffrn_measurement_method '\w scans'
_diffrn_orient_matrix_type 'CrysAlisPro convention (1999,Acta A55,543-557)'
_diffrn_orient_matrix_UB_11 0.1175864000
_diffrn_orient_matrix_UB_12 0.0016615000
_diffrn_orient_matrix_UB_13 -0.0014039000
_diffrn_orient_matrix_UB_21 0.0322029000
_diffrn_orient_matrix_UB_22 0.0178475000
_diffrn_orient_matrix_UB_23 0.0766164000
_diffrn_orient_matrix_UB_31 0.0075028000
_diffrn_orient_matrix_UB_32 -0.1013536000
_diffrn_orient_matrix_UB_33 0.0135476000
_diffrn_radiation_monochromator mirror
_diffrn_radiation_probe x-ray
_diffrn_radiation_type 'Cu K\a'
_diffrn_radiation_wavelength 1.54184
_diffrn_reflns_av_R_equivalents 0.0764
_diffrn_reflns_av_unetI/netI 0.0614
_diffrn_reflns_Laue_measured_fraction_full 0.9971
_diffrn_reflns_Laue_measured_fraction_max 0.9653
_diffrn_reflns_limit_h_max 16
_diffrn_reflns_limit_h_min -16
_diffrn_reflns_limit_k_max 15
_diffrn_reflns_limit_k_min -18
_diffrn_reflns_limit_l_max 25
_diffrn_reflns_limit_l_min -25
_diffrn_reflns_number 28796
_diffrn_reflns_point_group_measured_fraction_full 0.9971
_diffrn_reflns_point_group_measured_fraction_max 0.9653
_diffrn_reflns_theta_full 67.6840
_diffrn_reflns_theta_max 76.42
_diffrn_reflns_theta_min 3.70
_diffrn_source 'Rotating-anode X-ray tube'
_diffrn_source_type 'Rigaku (Cu) X-ray Source'
_exptl_absorpt_coefficient_mu 20.108
_exptl_absorpt_correction_T_max 1.00000
_exptl_absorpt_correction_T_min 0.04388
_exptl_absorpt_correction_type multi-scan
_exptl_absorpt_process_details
;
CrysAlisPro 1.171.40.69a (Rigaku Oxford Diffraction, 2020)
Empirical absorption correction using spherical harmonics,
 implemented in SCALE3 ABSPACK scaling algorithm.
;
_exptl_crystal_colour 'clear white'
_exptl_crystal_colour_lustre clear
_exptl_crystal_colour_primary white
_exptl_crystal_density_diffrn 1.834
_exptl_crystal_description irregular
_exptl_crystal_F_000 2040.109
_exptl_crystal_size_max 0.3
_exptl_crystal_size_mid 0.2
_exptl_crystal_size_min 0.1
_refine_diff_density_max 2.5372
_refine_diff_density_min -1.7052
_refine_diff_density_rms 0.2764
_refine_ls_d_res_high 0.7931
_refine_ls_d_res_low 11.9361
_refine_ls_goodness_of_fit_ref 1.0198
_refine_ls_hydrogen_treatment constr
_refine_ls_matrix_type full
_refine_ls_number_constraints 68
_refine_ls_number_parameters 516
_refine_ls_number_reflns 7809
_refine_ls_number_restraints 0
_refine_ls_restrained_S_all 1.0198
_refine_ls_R_factor_all 0.0607
_refine_ls_R_factor_gt 0.0514
_refine_ls_shift/su_max -0.0003
_refine_ls_shift/su_mean 0.0000
_refine_ls_structure_factor_coef Fsqd
_refine_ls_weighting_details 'w=1/[\s^2^(Fo^2^)+(0.0980P)^2^+0.0550P] where P=(Fo^2^+2Fc^2^)/3'
_refine_ls_weighting_scheme calc
_refine_ls_wR_factor_gt 0.1349
_refine_ls_wR_factor_ref 0.1426
_reflns_Friedel_coverage 0.0
_reflns_limit_h_max 12
_reflns_limit_h_min -16
_reflns_limit_k_max 18
_reflns_limit_k_min 0
_reflns_limit_l_max 25
_reflns_limit_l_min -11
_reflns_number_gt 6331
_reflns_number_total 7809
_reflns_threshold_expression I>=2u(I)
_cod_data_source_file d3sc00373f3.cif
_cod_data_source_block 2Ph-14-FIB_123K
_cod_depositor_comments 'Adding full bibliography for 1568831--1568854.cif.'
_cod_original_sg_symbol_Hall '-P 2ybc (x-z,y,z)'
_cod_database_code 1568851
_chemical_oxdiff_formula 'Au I F N C H'
_olex2_refinement_description
;
1.a Ternary CH refined with riding coordinates:
 C22D(H22D), C10D(H10D), C25D(H25D), C13D(H13D)
1.b Secondary CH2 refined with riding coordinates:
 C3D(H3Da,H3Db), C2D(H2Da,H2Db)
1.c Aromatic/amide H refined with riding coordinates:
 C30D(H30D), C18D(H18D), C19D(H19D), C20D(H20D), C7D(H7D), C33D(H33D),
 C31D(H31D), C8D(H8D), C6D(H6D), C32D(H32D), C29D(H29D)
1.d Idealised Me refined as rotating group:
 C23D(H23a,H23b,H23c), C24D(H24a,H24b,H24c), C27D(H27a,H27b,H27c), C11D(H11a,
 H11b,H11c), C26D(H26a,H26b,H26c), C14D(H14a,H14b,H14c), C12D(H12a,H12b,H12c),
 C15D(H15a,H15b,H15c)
;
_olex2_submission_special_instructions 'No special instructions were received'
_oxdiff_exptl_absorpt_empirical_details
;
Empirical correction (ABSPACK) includes:
- Absorption correction using spherical harmonics
- Frame scaling
;
_oxdiff_exptl_absorpt_empirical_full_max 14.745
_oxdiff_exptl_absorpt_empirical_full_min 0.295

loop_
_space_group_symop_id
_space_group_symop_operation_xyz
1 x,y,z
2 -x+1/2,y+1/2,-z+1/2
3 -x,-y,-z
4 x-1/2,-y-1/2,z-1/2

loop_
_atom_site_label
_atom_site_type_symbol
_atom_site_fract_x
_atom_site_fract_y
_atom_site_fract_z
_atom_site_U_iso_or_equiv
_atom_site_adp_type
_atom_site_occupancy
_atom_site_refinement_flags_posn
Au1D Au 0.44241(5) 0.24406(3) 0.47196(3) 0.0150(4) Uani 1.000000 .
I1A I 0.41903(10) 0.24373(5) 0.64118(6) 0.0348(5) Uani 1.000000 .
I2A I 0.24894(12) 0.24781(5) 0.93845(6) 0.0430(5) Uani 1.000000 .
F1A F 0.3411(4) 0.4019(2) 0.7240(2) 0.0497(10) Uani 1.000000 .
F2A F 0.2828(4) 0.4042(2) 0.8389(2) 0.0488(10) Uani 1.000000 .
F3A F 0.3273(4) 0.0910(2) 0.8572(2) 0.0530(11) Uani 1.000000 .
N20 N 0.3149(4) 0.2656(3) 0.3289(2) 0.0205(9) Uani 1.000000 .
F4A F 0.3872(4) 0.0890(2) 0.7422(2) 0.0527(11) Uani 1.000000 .
C1D C 0.3116(4) 0.2610(3) 0.3941(3) 0.0211(10) Uani 1.000000 .
N23 N 0.2098(4) 0.2580(2) 0.3964(2) 0.0202(9) Uani 1.000000 .
C22D C 0.4186(4) 0.1005(3) 0.3012(3) 0.0292(11) Uani 1.000000 .
H22D H 0.3553(4) 0.1069(3) 0.3183(3) 0.0351(14) Uiso 1.000000 R
C3D C 0.2099(4) 0.2683(3) 0.2823(3) 0.0241(11) Uani 1.000000 .
H3Da H 0.2001(4) 0.3229(3) 0.2557(3) 0.0289(13) Uiso 1.000000 R
H3Db H 0.1988(4) 0.2174(3) 0.2520(3) 0.0289(13) Uiso 1.000000 R
C10D C 0.1661(5) 0.0914(3) 0.4596(3) 0.0336(13) Uani 1.000000 .
H10D H 0.2113(5) 0.0987(3) 0.4283(3) 0.0403(15) Uiso 1.000000 R
C17D C 0.4524(4) 0.1937(3) 0.2852(3) 0.0222(10) Uani 1.000000 .
C4D C 0.1697(5) 0.2620(3) 0.4551(3) 0.0257(11) Uani 1.000000 .
C30D C 0.7524(7) 0.2615(4) 0.6126(4) 0.0376(15) Uani 1.000000 .
H30D H 0.8009(7) 0.3067(4) 0.6294(4) 0.0451(18) Uiso 1.000000 R
C5D C 0.1560(5) 0.3467(3) 0.4813(3) 0.0283(11) Uani 1.000000 .
C18D C 0.5333(4) 0.2024(3) 0.2530(3) 0.0263(11) Uani 1.000000 .
H18D H 0.5617(4) 0.1514(3) 0.2384(3) 0.0316(13) Uiso 1.000000 R
C19D C 0.5733(4) 0.2865(4) 0.2418(3) 0.0276(11) Uani 1.000000 .
H19D H 0.6269(4) 0.2915(4) 0.2195(3) 0.0331(13) Uiso 1.000000 R
C1A C 0.3666(5) 0.2455(3) 0.7297(4) 0.0299(13) Uani 1.000000 .
C20D C 0.5317(4) 0.3617(3) 0.2646(3) 0.0250(10) Uani 1.000000 .
H20D H 0.5604(4) 0.4172(3) 0.2590(3) 0.0299(13) Uiso 1.000000 R
C4A C 0.3050(6) 0.2479(3) 0.8519(4) 0.0317(14) Uani 1.000000 .
C23D C 0.3905(5) 0.0391(3) 0.2403(3) 0.0363(13) Uani 1.000000 .
H23a H 0.334(3) 0.0650(16) 0.2064(11) 0.0544(19) Uiso 1.000000 GR
H23b H 0.4513(12) 0.032(3) 0.2225(15) 0.0544(19) Uiso 1.000000 GR
H23c H 0.369(4) -0.0180(11) 0.2536(6) 0.0544(19) Uiso 1.000000 GR
C2D C 0.1363(5) 0.2654(4) 0.3282(3) 0.0284(12) Uani 1.000000 .
H2Da H 0.0894(5) 0.2140(4) 0.3183(3) 0.0341(14) Uiso 1.000000 R
H2Db H 0.0939(5) 0.3194(4) 0.3241(3) 0.0341(14) Uiso 1.000000 R
C28D C 0.5788(4) 0.2175(3) 0.5433(3) 0.0231(10) Uani 1.000000 .
C3A C 0.3096(5) 0.3253(4) 0.8165(3) 0.0336(13) Uani 1.000000 .
C6A C 0.3613(5) 0.1686(4) 0.7651(3) 0.0354(13) Uani 1.000000 .
C7D C 0.0785(6) 0.2739(5) 0.5629(4) 0.0431(15) Uani 1.000000 .
H7D H 0.0466(6) 0.2779(5) 0.5986(4) 0.0517(18) Uiso 1.000000 R
C24D C 0.5062(5) 0.0590(3) 0.3575(3) 0.0339(12) Uani 1.000000 .
H24a H 0.5697(11) 0.053(3) 0.3423(8) 0.0508(19) Uiso 1.000000 GR
H24b H 0.520(3) 0.0969(16) 0.3966(8) 0.0508(19) Uiso 1.000000 GR
H24c H 0.4838(15) 0.0012(14) 0.3690(16) 0.0508(19) Uiso 1.000000 GR
C21D C 0.4487(4) 0.3577(3) 0.2955(3) 0.0231(10) Uani 1.000000 .
C16D C 0.4077(4) 0.2720(3) 0.3049(3) 0.0204(10) Uani 1.000000 .
C9D C 0.1451(5) 0.1833(3) 0.4844(3) 0.0307(12) Uani 1.000000 .
C25D C 0.4063(4) 0.4413(3) 0.3207(3) 0.0300(12) Uani 1.000000 .
H25D H 0.3382(4) 0.4268(3) 0.3301(3) 0.0359(14) Uiso 1.000000 R
C2A C 0.3394(5) 0.3242(4) 0.7566(3) 0.0325(12) Uani 1.000000 .
C27D C 0.3888(5) 0.5182(3) 0.2698(3) 0.0389(14) Uani 1.000000 .
H27a H 0.4556(7) 0.536(2) 0.2624(18) 0.058(2) Uiso 1.000000 GR
H27b H 0.343(3) 0.4988(11) 0.2279(9) 0.058(2) Uiso 1.000000 GR
H27c H 0.357(4) 0.5678(12) 0.2872(12) 0.058(2) Uiso 1.000000 GR
C33D C 0.6084(4) 0.1293(3) 0.5619(3) 0.0278(11) Uani 1.000000 .
H33D H 0.5608(4) 0.0835(3) 0.5449(3) 0.0333(13) Uiso 1.000000 R
C31D C 0.7794(5) 0.1738(4) 0.6300(3) 0.0381(13) Uani 1.000000 .
H31D H 0.8454(5) 0.1597(4) 0.6581(3) 0.0458(16) Uiso 1.000000 R
C5A C 0.3320(5) 0.1688(4) 0.8253(3) 0.0349(13) Uani 1.000000 .
C8D C 0.0959(5) 0.1907(4) 0.5375(4) 0.0414(15) Uani 1.000000 .
H8D H 0.0747(5) 0.1393(4) 0.5560(4) 0.0497(18) Uiso 1.000000 R
C6D C 0.1083(5) 0.3500(4) 0.5351(3) 0.0380(14) Uani 1.000000 .
H6D H 0.0964(5) 0.4054(4) 0.5526(3) 0.0456(16) Uiso 1.000000 R
C11D C 0.0624(6) 0.0465(5) 0.4208(4) 0.0524(18) Uani 1.000000 .
H11a H 0.0143(18) 0.043(3) 0.4492(10) 0.079(3) Uiso 1.000000 GR
H11b H 0.031(2) 0.081(2) 0.3813(16) 0.079(3) Uiso 1.000000 GR
H11c H 0.0773(9) -0.0127(15) 0.407(3) 0.079(3) Uiso 1.000000 GR
C26D C 0.4836(6) 0.4700(4) 0.3870(3) 0.0437(15) Uani 1.000000 .
H26a H 0.491(3) 0.4224(14) 0.4193(9) 0.066(2) Uiso 1.000000 GR
H26b H 0.5513(13) 0.484(3) 0.3790(6) 0.066(2) Uiso 1.000000 GR
H26c H 0.456(2) 0.522(2) 0.4043(14) 0.066(2) Uiso 1.000000 GR
C14D C 0.1029(6) 0.5043(4) 0.4412(4) 0.0451(16) Uani 1.000000 .
H14a H 0.0386(14) 0.4805(12) 0.413(2) 0.068(2) Uiso 1.000000 GR
H14b H 0.091(3) 0.522(3) 0.4836(5) 0.068(2) Uiso 1.000000 GR
H14c H 0.1252(19) 0.5551(15) 0.420(2) 0.068(2) Uiso 1.000000 GR
C32D C 0.7060(5) 0.1075(4) 0.6047(3) 0.0369(13) Uani 1.000000 .
H32D H 0.7221(5) 0.0482(4) 0.6164(3) 0.0443(16) Uiso 1.000000 R
C29D C 0.6556(4) 0.2833(4) 0.5712(3) 0.0270(11) Uani 1.000000 .
H29D H 0.6399(4) 0.3432(4) 0.5610(3) 0.0324(13) Uiso 1.000000 R
C12D C 0.2251(8) 0.0338(4) 0.5175(4) 0.060(2) Uani 1.000000 .
H12a H 0.291(2) 0.062(2) 0.539(2) 0.089(3) Uiso 1.000000 GR
H12b H 0.183(2) 0.027(4) 0.5496(17) 0.089(3) Uiso 1.000000 GR
H12c H 0.238(5) -0.0239(16) 0.5007(6) 0.089(3) Uiso 1.000000 GR
C13D C 0.1891(5) 0.4328(3) 0.4534(3) 0.0351(13) Uani 1.000000 .
H13D H 0.2040(5) 0.4191(3) 0.4099(3) 0.0421(15) Uiso 1.000000 R
C15D C 0.2914(6) 0.4670(4) 0.5008(4) 0.0483(17) Uani 1.000000 .
H15a H 0.2800(13) 0.478(3) 0.5447(8) 0.072(3) Uiso 1.000000 GR
H15b H 0.3463(13) 0.4232(17) 0.504(2) 0.072(3) Uiso 1.000000 GR
H15c H 0.312(2) 0.522(2) 0.4833(15) 0.072(3) Uiso 1.000000 GR

loop_
_atom_site_aniso_label
_atom_site_aniso_U_11
_atom_site_aniso_U_22
_atom_site_aniso_U_33
_atom_site_aniso_U_12
_atom_site_aniso_U_13
_atom_site_aniso_U_23
Au1D 0.0163(5) 0.0127(5) 0.0203(6) 0.00267(17) 0.0129(4) 0.00261(17)
I1A 0.0365(9) 0.0403(7) 0.0372(9) -0.0051(4) 0.0271(7) -0.0066(4)
I2A 0.0648(11) 0.0397(7) 0.0371(9) 0.0017(4) 0.0365(8) -0.0024(4)
F1A 0.070(3) 0.0331(18) 0.059(3) -0.0105(17) 0.042(2) -0.0005(16)
F2A 0.070(3) 0.0305(17) 0.059(3) -0.0074(16) 0.040(2) -0.0140(16)
F3A 0.077(3) 0.0382(18) 0.053(2) 0.0224(18) 0.033(2) 0.0177(16)
N20 0.018(2) 0.0197(17) 0.023(2) -0.0013(15) 0.0048(17) 0.0008(15)
F4A 0.076(3) 0.0366(18) 0.059(3) 0.0223(18) 0.042(2) 0.0008(16)
C1D 0.018(3) 0.0148(19) 0.032(3) 0.0037(16) 0.009(2) 0.0001(17)
N23 0.013(2) 0.0243(19) 0.025(2) 0.0011(13) 0.0078(18) 0.0030(14)
C22D 0.034(3) 0.019(2) 0.041(3) 0.0013(19) 0.021(2) 0.002(2)
C3D 0.022(3) 0.021(2) 0.028(3) -0.0018(19) 0.004(2) -0.002(2)
C10D 0.045(3) 0.020(2) 0.042(3) -0.001(2) 0.022(3) 0.004(2)
C17D 0.027(2) 0.015(2) 0.026(3) 0.0030(18) 0.009(2) 0.0018(18)
C4D 0.025(3) 0.026(2) 0.029(3) 0.0019(19) 0.012(2) 0.0018(19)
C30D 0.041(4) 0.042(3) 0.032(4) -0.008(3) 0.012(3) -0.006(2)
C5D 0.033(3) 0.026(2) 0.030(3) 0.003(2) 0.014(2) 0.004(2)
C18D 0.025(3) 0.028(3) 0.027(3) 0.000(2) 0.010(2) -0.004(2)
C19D 0.026(3) 0.030(3) 0.028(3) 0.001(2) 0.009(2) 0.003(2)
C1A 0.023(3) 0.038(3) 0.035(4) -0.0017(19) 0.018(3) -0.006(2)
C20D 0.022(2) 0.019(2) 0.033(3) -0.0032(17) 0.006(2) 0.0072(19)
C4A 0.035(4) 0.038(3) 0.029(3) -0.001(2) 0.019(3) -0.0029(19)
C23D 0.036(3) 0.022(2) 0.049(4) 0.002(2) 0.006(3) -0.001(2)
C2D 0.022(3) 0.032(2) 0.032(3) 0.000(2) 0.006(2) 0.003(2)
C28D 0.021(2) 0.024(2) 0.025(3) 0.005(2) 0.0067(19) 0.002(2)
C3A 0.037(3) 0.032(3) 0.036(3) -0.000(2) 0.018(3) -0.006(2)
C6A 0.039(3) 0.034(3) 0.034(3) 0.013(2) 0.011(3) -0.003(2)
C7D 0.055(4) 0.044(3) 0.042(4) 0.012(3) 0.034(3) 0.008(3)
C24D 0.041(3) 0.020(2) 0.041(3) 0.004(2) 0.011(3) 0.007(2)
C21D 0.022(2) 0.015(2) 0.029(3) 0.0009(17) 0.003(2) -0.0014(18)
C16D 0.019(2) 0.020(2) 0.024(3) -0.0002(19) 0.009(2) 0.0025(19)
C9D 0.032(3) 0.027(2) 0.039(3) -0.003(2) 0.020(2) 0.007(2)
C25D 0.027(3) 0.018(2) 0.048(3) 0.0010(19) 0.015(2) -0.004(2)
C2A 0.029(3) 0.028(3) 0.044(3) -0.006(2) 0.016(3) -0.004(2)
C27D 0.039(3) 0.020(2) 0.056(4) 0.006(2) 0.007(3) 0.002(2)
C33D 0.031(3) 0.026(2) 0.024(3) 0.003(2) 0.003(2) 0.0031(19)
C31D 0.029(3) 0.056(4) 0.026(3) 0.014(3) 0.002(2) 0.006(3)
C5A 0.037(3) 0.035(3) 0.036(3) 0.007(2) 0.014(3) 0.003(2)
C8D 0.044(4) 0.031(3) 0.058(4) 0.003(3) 0.030(3) 0.013(3)
C6D 0.046(4) 0.033(3) 0.042(4) 0.013(3) 0.022(3) 0.003(2)
C11D 0.060(5) 0.041(3) 0.061(5) -0.020(3) 0.025(4) -0.004(3)
C26D 0.061(4) 0.025(3) 0.046(4) -0.000(3) 0.015(3) -0.009(2)
C14D 0.062(4) 0.030(3) 0.045(4) 0.010(3) 0.016(3) 0.007(3)
C32D 0.046(4) 0.030(3) 0.034(3) 0.013(2) 0.008(3) 0.002(2)
C29D 0.035(3) 0.025(2) 0.025(3) -0.005(2) 0.013(2) -0.004(2)
C12D 0.087(6) 0.036(3) 0.060(5) 0.019(4) 0.026(4) 0.007(3)
C13D 0.049(4) 0.024(2) 0.038(3) -0.000(2) 0.022(3) -0.000(2)
C15D 0.047(4) 0.031(3) 0.070(5) -0.008(3) 0.020(3) 0.002(3)

loop_
_atom_type_symbol
_atom_type_scat_dispersion_real
_atom_type_scat_dispersion_imag
_atom_type_scat_Cromer_Mann_a1
_atom_type_scat_Cromer_Mann_a2
_atom_type_scat_Cromer_Mann_a3
_atom_type_scat_Cromer_Mann_a4
_atom_type_scat_Cromer_Mann_b1
_atom_type_scat_Cromer_Mann_b2
_atom_type_scat_Cromer_Mann_b3
_atom_type_scat_Cromer_Mann_b4
_atom_type_scat_Cromer_Mann_c
_atom_type_scat_source
_atom_type_scat_dispersion_source
Au -4.01093 7.72880 16.88190 18.59130 25.55820 5.86000 0.46110 8.62160 1.48260 36.39560 12.06580 'International Tables Volume C Table 6.1.1.4 (pp. 500-502)' 'Henke, Gullikson and Davis, At. Data and Nucl. Data Tables, 1993, 54, 2'
C 0.01920 0.00962 2.31000 1.02000 1.58860 0.86500 20.84390 10.20750 0.56870 51.65120 0.21560 'International Tables Volume C Table 6.1.1.4 (pp. 500-502)' 'Henke, Gullikson and Davis, At. Data and Nucl. Data Tables, 1993, 54, 2'
F 0.07537 0.05506 3.53920 2.64120 1.51700 1.02430 10.28250 4.29440 0.26150 26.14760 0.27760 'International Tables Volume C Table 6.1.1.4 (pp. 500-502)' 'Henke, Gullikson and Davis, At. Data and Nucl. Data Tables, 1993, 54, 2'
H 0.00000 0.00000 0.49300 0.32291 0.14019 0.04081 10.51090 26.12570 3.14236 57.79970 0.00304 'International Tables Volume C Table 6.1.1.4 (pp. 500-502)' 'Henke, Gullikson and Davis, At. Data and Nucl. Data Tables, 1993, 54, 2'
I -0.19206 6.94430 20.14720 18.99490 7.51380 2.27350 4.34700 0.38140 27.76600 66.87760 4.07120 'International Tables Volume C Table 6.1.1.4 (pp. 500-502)' 'Henke, Gullikson and Davis, At. Data and Nucl. Data Tables, 1993, 54, 2'
N 0.03256 0.01839 12.21260 3.13220 2.01250 1.16630 0.00570 9.89330 28.99750 0.58260 -11.52900 'International Tables Volume C Table 6.1.1.4 (pp. 500-502)' 'Henke, Gullikson and Davis, At. Data and Nucl. Data Tables, 1993, 54, 2'

loop_
_geom_angle_atom_site_label_1
_geom_angle_atom_site_label_2
_geom_angle_atom_site_label_3
_geom_angle
_geom_angle_site_symmetry_1
_geom_angle_site_symmetry_3
_geom_angle_publ_flag
C28D Au1D C1D 173.8(2) . . ?
C3D N20 C1D 112.9(5) . . ?
C16D N20 C1D 126.2(5) . . ?
C16D N20 C3D 120.8(4) . . ?
N20 C1D Au1D 123.4(4) . . ?
N23 C1D Au1D 127.6(4) . . ?
N23 C1D N20 108.5(5) . . ?
C4D N23 C1D 127.2(5) . . ?
C2D N23 C1D 112.0(5) . . ?
C2D N23 C4D 120.1(5) . . ?
C17D C22D H22D 107.7(3) . . ?
C23D C22D H22D 107.7(3) . . ?
C23D C22D C17D 113.6(5) . . ?
C24D C22D H22D 107.7(3) . . ?
C24D C22D C17D 109.3(5) . . ?
C24D C22D C23D 110.6(4) . . ?
H3Da C3D N20 111.1(3) . . ?
H3Db C3D N20 111.1(3) . . ?
H3Db C3D H3Da 109.1 . . ?
C2D C3D N20 103.4(5) . . ?
C2D C3D H3Da 111.1(3) . . ?
C2D C3D H3Db 111.1(3) . . ?
C9D C10D H10D 107.8(3) . . ?
C11D C10D H10D 107.8(4) . . ?
C11D C10D C9D 111.1(5) . . ?
C12D C10D H10D 107.8(4) . . ?
C12D C10D C9D 110.7(5) . . ?
C12D C10D C11D 111.3(6) . . ?
C18D C17D C22D 119.1(4) . . ?
C16D C17D C22D 122.4(5) . . ?
C16D C17D C18D 118.5(4) . . ?
C5D C4D N23 117.9(4) . . ?
C9D C4D N23 120.1(5) . . ?
C9D C4D C5D 122.1(5) . . ?
C31D C30D H30D 119.3(4) . . ?
C29D C30D H30D 119.3(3) . . ?
C29D C30D C31D 121.4(6) . . ?
C6D C5D C4D 117.3(5) . . ?
C13D C5D C4D 123.1(5) . . ?
C13D C5D C6D 119.6(5) . . ?
H18D C18D C17D 119.2(3) . . ?
C19D C18D C17D 121.5(5) . . ?
C19D C18D H18D 119.2(3) . . ?
H19D C19D C18D 120.6(3) . . ?
C20D C19D C18D 118.8(5) . . ?
C20D C19D H19D 120.6(3) . . ?
C6A C1A I1A 121.3(4) . . ?
C2A C1A I1A 121.9(4) . . ?
C2A C1A C6A 116.7(6) . . ?
H20D C20D C19D 118.7(3) . . ?
C21D C20D C19D 122.5(4) . . ?
C21D C20D H20D 118.7(3) . . ?
C3A C4A I2A 121.4(4) . . ?
C5A C4A I2A 120.9(4) . . ?
C5A C4A C3A 117.5(6) . . ?
H23a C23D C22D 109.5 . . ?
H23b C23D C22D 109.5 . . ?
H23b C23D H23a 109.5 . . ?
H23c C23D C22D 109.5 . . ?
H23c C23D H23a 109.5 . . ?
H23c C23D H23b 109.5 . . ?
C3D C2D N23 103.1(5) . . ?
H2Da C2D N23 111.1(3) . . ?
H2Da C2D C3D 111.1(3) . . ?
H2Db C2D N23 111.1(3) . . ?
H2Db C2D C3D 111.1(3) . . ?
H2Db C2D H2Da 109.1 . . ?
C33D C28D Au1D 120.6(4) . . ?
C29D C28D Au1D 123.6(4) . . ?
C29D C28D C33D 115.3(5) . . ?
C4A C3A F2A 120.6(6) . . ?
C2A C3A F2A 118.1(5) . . ?
C2A C3A C4A 121.3(5) . . ?
C1A C6A F4A 120.3(6) . . ?
C5A C6A F4A 117.4(5) . . ?
C5A C6A C1A 122.3(5) . . ?
C8D C7D H7D 120.1(4) . . ?
C6D C7D H7D 120.1(4) . . ?
C6D C7D C8D 119.9(6) . . ?
H24a C24D C22D 109.5 . . ?
H24b C24D C22D 109.5 . . ?
H24b C24D H24a 109.5 . . ?
H24c C24D C22D 109.5 . . ?
H24c C24D H24a 109.5 . . ?
H24c C24D H24b 109.5 . . ?
C16D C21D C20D 117.8(4) . . ?
C25D C21D C20D 121.1(4) . . ?
C25D C21D C16D 121.1(5) . . ?
C17D C16D N20 119.5(4) . . ?
C21D C16D N20 119.5(4) . . ?
C21D C16D C17D 120.8(5) . . ?
C4D C9D C10D 122.7(5) . . ?
C8D C9D C10D 119.3(5) . . ?
C8D C9D C4D 117.9(5) . . ?
H25D C25D C21D 108.3(3) . . ?
C27D C25D C21D 113.2(5) . . ?
C27D C25D H25D 108.3(3) . . ?
C26D C25D C21D 108.7(4) . . ?
C26D C25D H25D 108.3(4) . . ?
C26D C25D C27D 110.1(4) . . ?
C1A C2A F1A 119.9(6) . . ?
C3A C2A F1A 118.5(5) . . ?
C3A C2A C1A 121.6(5) . . ?
H27a C27D C25D 109.5 . . ?
H27b C27D C25D 109.5 . . ?
H27b C27D H27a 109.5 . . ?
H27c C27D C25D 109.5 . . ?
H27c C27D H27a 109.5 . . ?
H27c C27D H27b 109.5 . . ?
H33D C33D C28D 118.8(3) . . ?
C32D C33D C28D 122.5(5) . . ?
C32D C33D H33D 118.8(3) . . ?
H31D C31D C30D 120.8(4) . . ?
C32D C31D C30D 118.5(6) . . ?
C32D C31D H31D 120.8(3) . . ?
C4A C5A F3A 120.1(6) . . ?
C6A C5A F3A 119.3(5) . . ?
C6A C5A C4A 120.5(5) . . ?
C9D C8D C7D 120.8(5) . . ?
H8D C8D C7D 119.6(4) . . ?
H8D C8D C9D 119.6(3) . . ?
C7D C6D C5D 121.7(5) . . ?
H6D C6D C5D 119.1(3) . . ?
H6D C6D C7D 119.1(4) . . ?
H11a C11D C10D 109.5 . . ?
H11b C11D C10D 109.5 . . ?
H11b C11D H11a 109.5 . . ?
H11c C11D C10D 109.5 . . ?
H11c C11D H11a 109.5 . . ?
H11c C11D H11b 109.5 . . ?
H26a C26D C25D 109.5 . . ?
H26b C26D C25D 109.5 . . ?
H26b C26D H26a 109.5 . . ?
H26c C26D C25D 109.5 . . ?
H26c C26D H26a 109.5 . . ?
H26c C26D H26b 109.5 . . ?
H14b C14D H14a 109.5 . . ?
H14c C14D H14a 109.5 . . ?
H14c C14D H14b 109.5 . . ?
C13D C14D H14a 109.5 . . ?
C13D C14D H14b 109.5 . . ?
C13D C14D H14c 109.5 . . ?
C31D C32D C33D 120.3(5) . . ?
H32D C32D C33D 119.8(3) . . ?
H32D C32D C31D 119.8(3) . . ?
C28D C29D C30D 122.0(5) . . ?
H29D C29D C30D 119.0(3) . . ?
H29D C29D C28D 119.0(3) . . ?
H12a C12D C10D 109.5 . . ?
H12b C12D C10D 109.5 . . ?
H12b C12D H12a 109.5 . . ?
H12c C12D C10D 109.5 . . ?
H12c C12D H12a 109.5 . . ?
H12c C12D H12b 109.5 . . ?
C14D C13D C5D 112.9(5) . . ?
H13D C13D C5D 107.8(3) . . ?
H13D C13D C14D 107.8(4) . . ?
C15D C13D C5D 109.4(5) . . ?
C15D C13D C14D 111.0(5) . . ?
C15D C13D H13D 107.8(4) . . ?
H15a C15D C13D 109.5 . . ?
H15b C15D C13D 109.5 . . ?
H15b C15D H15a 109.5 . . ?
H15c C15D C13D 109.5 . . ?
H15c C15D H15a 109.5 . . ?
H15c C15D H15b 109.5 . . ?

loop_
_geom_bond_atom_site_label_1
_geom_bond_atom_site_label_2
_geom_bond_distance
_geom_bond_site_symmetry_2
_geom_bond_publ_flag
Au1D C1D 2.034(6) . ?
Au1D C28D 2.034(5) . ?
I1A C1A 2.092(7) . ?
I2A C4A 2.081(7) . ?
F1A C2A 1.343(7) . ?
F2A C3A 1.344(7) . ?
F3A C5A 1.342(7) . ?
N20 C1D 1.348(7) . ?
N20 C3D 1.458(7) . ?
N20 C16D 1.421(6) . ?
F4A C6A 1.354(6) . ?
C1D N23 1.340(7) . ?
N23 C4D 1.429(7) . ?
N23 C2D 1.484(8) . ?
C22D H22D 0.9800 . ?
C22D C17D 1.522(7) . ?
C22D C23D 1.516(8) . ?
C22D C24D 1.534(8) . ?
C3D H3Da 0.9700 . ?
C3D H3Db 0.9700 . ?
C3D C2D 1.506(9) . ?
C10D H10D 0.9800 . ?
C10D C9D 1.515(8) . ?
C10D C11D 1.538(9) . ?
C10D C12D 1.508(9) . ?
C17D C18D 1.384(7) . ?
C17D C16D 1.413(7) . ?
C4D C5D 1.405(7) . ?
C4D C9D 1.395(7) . ?
C30D H30D 0.9300 . ?
C30D C31D 1.381(9) . ?
C30D C29D 1.369(10) . ?
C5D C6D 1.398(8) . ?
C5D C13D 1.515(7) . ?
C18D H18D 0.9300 . ?
C18D C19D 1.402(8) . ?
C19D H19D 0.9300 . ?
C19D C20D 1.381(7) . ?
C1A C6A 1.370(9) . ?
C1A C2A 1.384(8) . ?
C20D H20D 0.9300 . ?
C20D C21D 1.385(7) . ?
C4A C3A 1.375(8) . ?
C4A C5A 1.385(8) . ?
C23D H23a 0.9600 . ?
C23D H23b 0.9600 . ?
C23D H23c 0.9600 . ?
C2D H2Da 0.9700 . ?
C2D H2Db 0.9700 . ?
C28D C33D 1.401(7) . ?
C28D C29D 1.417(8) . ?
C3A C2A 1.378(9) . ?
C6A C5A 1.381(9) . ?
C7D H7D 0.9300 . ?
C7D C8D 1.388(9) . ?
C7D C6D 1.372(9) . ?
C24D H24a 0.9600 . ?
C24D H24b 0.9600 . ?
C24D H24c 0.9600 . ?
C21D C16D 1.420(7) . ?
C21D C25D 1.511(7) . ?
C9D C8D 1.399(8) . ?
C25D H25D 0.9800 . ?
C25D C27D 1.530(8) . ?
C25D C26D 1.532(9) . ?
C27D H27a 0.9600 . ?
C27D H27b 0.9600 . ?
C27D H27c 0.9600 . ?
C33D H33D 0.9300 . ?
C33D C32D 1.389(8) . ?
C31D H31D 0.9300 . ?
C31D C32D 1.385(9) . ?
C8D H8D 0.9300 . ?
C6D H6D 0.9300 . ?
C11D H11a 0.9600 . ?
C11D H11b 0.9600 . ?
C11D H11c 0.9600 . ?
C26D H26a 0.9600 . ?
C26D H26b 0.9600 . ?
C26D H26c 0.9600 . ?
C14D H14a 0.9600 . ?
C14D H14b 0.9600 . ?
C14D H14c 0.9600 . ?
C14D C13D 1.525(9) . ?
C32D H32D 0.9300 . ?
C29D H29D 0.9300 . ?
C12D H12a 0.9600 . ?
C12D H12b 0.9600 . ?
C12D H12c 0.9600 . ?
C13D H13D 0.9800 . ?
C13D C15D 1.524(10) . ?
C15D H15a 0.9600 . ?
C15D H15b 0.9600 . ?
C15D H15c 0.9600 . ?

loop_
_geom_torsion_atom_site_label_1
_geom_torsion_atom_site_label_2
_geom_torsion_atom_site_label_3
_geom_torsion_atom_site_label_4
_geom_torsion
_geom_torsion_site_symmetry_1
_geom_torsion_site_symmetry_2
_geom_torsion_site_symmetry_3
_geom_torsion_site_symmetry_4
_geom_torsion_publ_flag
Au1D C1D N20 C3D 173.9(3) . . . . ?
Au1D C1D N20 C16D -9.3(5) . . . . ?
Au1D C1D N23 C4D 14.9(5) . . . . ?
Au1D C1D N23 C2D -174.8(4) . . . . ?
Au1D C28D C33D C32D 172.7(4) . . . . ?
Au1D C28D C29D C30D -171.6(5) . . . . ?
I1A C1A C6A F4A -2.0(6) . . . . ?
I1A C1A C6A C5A 176.7(5) . . . . ?
I1A C1A C2A F1A 3.4(6) . . . . ?
I1A C1A C2A C3A -177.0(5) . . . . ?
I2A C4A C3A F2A 3.4(7) . . . . ?
I2A C4A C3A C2A -175.2(5) . . . . ?
I2A C4A C5A F3A -3.4(7) . . . . ?
I2A C4A C5A C6A 175.0(5) . . . . ?
F1A C2A C1A C6A -178.9(6) . . . . ?
F1A C2A C3A F2A 0.5(6) . . . . ?
F1A C2A C3A C4A 179.3(6) . . . . ?
F2A C3A C4A C5A 178.9(7) . . . . ?
F2A C3A C2A C1A -179.0(6) . . . . ?
F3A C5A C4A C3A -178.9(7) . . . . ?
F3A C5A C6A F4A -2.0(7) . . . . ?
F3A C5A C6A C1A 179.3(6) . . . . ?
N20 C1D N23 C4D -173.1(3) . . . . ?
N20 C1D N23 C2D -2.9(4) . . . . ?
N20 C3D C2D N23 -1.9(4) . . . . ?
N20 C16D C17D C22D -12.2(6) . . . . ?
N20 C16D C17D C18D 170.8(5) . . . . ?
N20 C16D C21D C20D -172.6(5) . . . . ?
N20 C16D C21D C25D 9.8(6) . . . . ?
F4A C6A C1A C2A -179.6(6) . . . . ?
F4A C6A C5A C4A 179.7(6) . . . . ?
C1D N23 C4D C5D 83.8(5) . . . . ?
C1D N23 C4D C9D -96.4(5) . . . . ?
C1D N23 C2D C3D 3.0(4) . . . . ?
N23 C4D C5D C6D 174.7(6) . . . . ?
N23 C4D C5D C13D -4.6(7) . . . . ?
N23 C4D C9D C10D 4.3(7) . . . . ?
N23 C4D C9D C8D -173.5(6) . . . . ?
C22D C17D C18D C19D -174.9(5) . . . . ?
C22D C17D C16D C21D 173.4(5) . . . . ?
C10D C9D C4D C5D -175.9(6) . . . . ?
C10D C9D C8D C7D 178.0(6) . . . . ?
C17D C18D C19D C20D 1.0(6) . . . . ?
C17D C16D C21D C20D 1.9(6) . . . . ?
C17D C16D C21D C25D -175.7(5) . . . . ?
C4D C5D C6D C7D 1.8(7) . . . . ?
C4D C5D C13D C14D 132.1(6) . . . . ?
C4D C5D C13D C15D -103.8(7) . . . . ?
C4D C9D C8D C7D -4.1(7) . . . . ?
C30D C31D C32D C33D 1.1(7) . . . . ?
C30D C29D C28D C33D 0.8(7) . . . . ?
C5D C6D C7D C8D 0.2(7) . . . . ?
C18D C19D C20D C21D -2.9(6) . . . . ?
C19D C20D C21D C16D 1.5(6) . . . . ?
C19D C20D C21D C25D 179.0(5) . . . . ?
C1A C6A C5A C4A 0.9(8) . . . . ?
C1A C2A C3A C4A -0.3(8) . . . . ?
C20D C21D C25D C27D 46.0(6) . . . . ?
C20D C21D C25D C26D -76.7(6) . . . . ?
C28D C33D C32D C31D -1.1(7) . . . . ?

loop_
_atom_site_anharm_gc_c_label
_atom_site_anharm_gc_c_111
_atom_site_anharm_gc_c_112
_atom_site_anharm_gc_c_113
_atom_site_anharm_gc_c_122
_atom_site_anharm_gc_c_123
_atom_site_anharm_gc_c_133
_atom_site_anharm_gc_c_222
_atom_site_anharm_gc_c_223
_atom_site_anharm_gc_c_233
_atom_site_anharm_gc_c_333
Au1D 0.00000003(4) -0.000000001(14) -0.000000017(17) -0.000000022(13) 0.000000003(7) 0.000000001(11) 0.000000083(19) -0.000000005(9) -0.000000009(6) -0.000000034(11)
I1A -0.00000039(10) 0.00000003(3) -0.00000015(4) -0.00000015(4) -0.000000019(17) -0.00000002(3) -0.00000003(5) -0.00000001(2) -0.000000002(15) -0.00000003(3)
I2A 0.00000132(16) 0.00000057(5) 0.00000040(6) 0.00000010(4) 0.00000018(2) 0.00000015(4) 0.00000016(5) -0.00000002(2) 0.000000070(15) 0.00000000(3)

loop_
_atom_site_anharm_gc_d_label
_atom_site_anharm_gc_d_1111
_atom_site_anharm_gc_d_1112
_atom_site_anharm_gc_d_1113
_atom_site_anharm_gc_d_1122
_atom_site_anharm_gc_d_1123
_atom_site_anharm_gc_d_1133
_atom_site_anharm_gc_d_1222
_atom_site_anharm_gc_d_1223
_atom_site_anharm_gc_d_1233
_atom_site_anharm_gc_d_1333
_atom_site_anharm_gc_d_2222
_atom_site_anharm_gc_d_2223
_atom_site_anharm_gc_d_2233
_atom_site_anharm_gc_d_2333
_atom_site_anharm_gc_d_3333
Au1D -0.000000037(4) -0.0000000010(9) 0.0000000216(16) -0.0000000134(8) 0.0000000001(4) 0.0000000046(8) 0.0000000003(6) -0.0000000014(4) -0.0000000002(2) 0.0000000008(6) -0.0000000443(16) 0.0000000001(4) -0.0000000051(4) 0.0000000001(3) -0.0000000084(7)
I1A -0.000000014(9) -0.000000006(2) 0.000000027(3) -0.0000000096(18) -0.0000000027(9) 0.0000000093(18) 0.0000000004(16) -0.0000000009(9) -0.0000000009(6) 0.0000000032(13) -0.000000028(4) 0.0000000036(10) -0.0000000031(8) -0.0000000008(6) -0.0000000029(15)
I2A 0.000000031(14) 0.000000014(3) 0.000000044(5) -0.000000003(2) 0.0000000041(12) 0.000000016(3) 0.0000000007(18) 0.0000000031(11) 0.0000000009(7) 0.0000000073(17) -0.000000042(4) 0.0000000022(11) -0.0000000029(8) 0.0000000003(7) -0.0000000018(16)
